data_4120712
loop_
_publ_author_name
'Pradip Bag'
'Sushanta K. Pal'
'Mikhail E. Itkis'
'Arindam Sarkar'
'Fook S. Tham'
'Bruno Donnadieu'
'Robert C. Haddon'

_publ_section_title
;
 Synthesis of Tetrachalcogenide-Substituted Phenalenyl Derivatives:
 Preparation and Solid-State Characterization of
 Bis(3,4,6,7-tetrathioalkyl-phenalenyl)boron Radicals
;
_journal_name_full 'Journal of the American Chemical Society'
_journal_page_first 12936
_journal_page_last 12939
_journal_paper_doi 10.1021/ja405814f
_journal_volume 135
_journal_year 2013
_chemical_formula_sum 'C58 H18 B2 F24 O4 Se8'
_chemical_formula_weight 1888.02
_chemical_name_systematic
; 
 ? 
;
_space_group_IT_number 2
_symmetry_cell_setting triclinic
_symmetry_space_group_name_Hall '-P 1'
_symmetry_space_group_name_H-M 'P -1'
_atom_sites_solution_hydrogens geom
_atom_sites_solution_primary direct
_atom_sites_solution_secondary difmap
_audit_creation_method SHELXL-97
_cell_angle_alpha 67.8520(10)
_cell_angle_beta 85.334(2)
_cell_angle_gamma 88.4420(10)
_cell_formula_units_Z 2
_cell_length_a 12.6682(13)
_cell_length_b 14.2628(15)
_cell_length_c 18.048(2)
_cell_measurement_reflns_used 3716
_cell_measurement_temperature 293(2)
_cell_measurement_theta_max 22.20
_cell_measurement_theta_min 2.18
_cell_volume 3010.3(6)
_computing_cell_refinement 'Bruker SAINT'
_computing_data_collection 'Bruker APEX2'
_computing_data_reduction 'Bruker SAINT'
_computing_molecular_graphics 'Bruker SHELXTL'
_computing_publication_material 'Bruker SHELXTL'
_computing_structure_refinement 'SHELXL-97 (Sheldrick, 1997)'
_computing_structure_solution 'SHELXS-97 (Sheldrick, 2008)'
_diffrn_ambient_temperature 293(2)
_diffrn_measured_fraction_theta_full 0.979
_diffrn_measured_fraction_theta_max 0.979
_diffrn_measurement_device_type 'Bruker APEX-II CCD'
_diffrn_measurement_method '\f and \w scans'
_diffrn_radiation_monochromator graphite
_diffrn_radiation_source 'fine-focus sealed tube'
_diffrn_radiation_type MoK\a
_diffrn_radiation_wavelength 0.71073
_diffrn_reflns_av_R_equivalents 0.0383
_diffrn_reflns_av_sigmaI/netI 0.0701
_diffrn_reflns_limit_h_max 14
_diffrn_reflns_limit_h_min -14
_diffrn_reflns_limit_k_max 16
_diffrn_reflns_limit_k_min -15
_diffrn_reflns_limit_l_max 20
_diffrn_reflns_limit_l_min -18
_diffrn_reflns_number 17753
_diffrn_reflns_theta_full 23.53
_diffrn_reflns_theta_max 23.53
_diffrn_reflns_theta_min 1.95
_diffrn_standards_number 0
_exptl_absorpt_coefficient_mu 4.979
_exptl_absorpt_correction_T_max 0.6104
_exptl_absorpt_correction_T_min 0.2987
_exptl_absorpt_correction_type none
_exptl_crystal_colour black
_exptl_crystal_density_diffrn 2.083
_exptl_crystal_description 'needle frag'
_exptl_crystal_F_000 1792
_exptl_crystal_size_max 0.32
_exptl_crystal_size_mid 0.17
_exptl_crystal_size_min 0.11
_refine_diff_density_max 0.668
_refine_diff_density_min -0.591
_refine_diff_density_rms 0.088
_refine_ls_extinction_method none
_refine_ls_goodness_of_fit_ref 1.007
_refine_ls_hydrogen_treatment mixed
_refine_ls_matrix_type full
_refine_ls_number_parameters 939
_refine_ls_number_reflns 8762
_refine_ls_number_restraints 66
_refine_ls_restrained_S_all 1.005
_refine_ls_R_factor_all 0.0848
_refine_ls_R_factor_gt 0.0431
_refine_ls_shift/su_max 0.001
_refine_ls_shift/su_mean 0.000
_refine_ls_structure_factor_coef Fsqd
_refine_ls_weighting_details 'calc w=1/[\s^2^(Fo^2^)+(0.0489P)^2^+0.0000P] where P=(Fo^2^+2Fc^2^)/3'
_refine_ls_weighting_scheme calc
_refine_ls_wR_factor_gt 0.0917
_refine_ls_wR_factor_ref 0.1059
_reflns_number_gt 5702
_reflns_number_total 8762
_reflns_threshold_expression >2sigma(I)
_cod_data_source_file ja405814f_si_003.cif
_cod_data_source_block shelxl
_cod_database_code 4120712

loop_
_symmetry_equiv_pos_as_xyz
'x, y, z'
'-x, -y, -z'

loop_
_atom_site_label
_atom_site_type_symbol
_atom_site_fract_x
_atom_site_fract_y
_atom_site_fract_z
_atom_site_U_iso_or_equiv
_atom_site_adp_type
_atom_site_occupancy
_atom_site_symmetry_multiplicity
_atom_site_calc_flag
_atom_site_refinement_flags
_atom_site_disorder_assembly
_atom_site_disorder_group
Se1A Se 0.19610(6) 0.15459(5) 1.11804(4) 0.0499(2) Uani 1 1 d . A 1
Se2A Se 0.24689(6) -0.01482(6) 1.17313(4) 0.0567(2) Uani 1 1 d . A 1
Se3A Se 0.11506(6) -0.21298(5) 0.88153(5) 0.0557(2) Uani 1 1 d . A 1
Se4A Se 0.18037(6) -0.27803(5) 1.00840(5) 0.0552(2) Uani 1 1 d . A 1
Se5A Se 0.34885(6) 0.59214(6) 0.47975(5) 0.0687(3) Uani 1 1 d . A 1
Se6A Se 0.26082(6) 0.73342(6) 0.39559(5) 0.0631(2) Uani 1 1 d . A 1
Se7A Se -0.18338(6) 0.77853(6) 0.45758(5) 0.0636(2) Uani 1 1 d . A 1
Se8A Se -0.27808(6) 0.64993(6) 0.56115(5) 0.0608(2) Uani 1 1 d . A 1
B1 B 0.0260(6) 0.2736(6) 0.7604(5) 0.046(2) Uani 1 1 d . A 1
O1 O 0.0390(3) 0.2822(3) 0.8385(3) 0.0444(11) Uani 1 1 d . A 1
O2 O 0.0119(3) 0.1698(3) 0.7663(3) 0.0451(11) Uani 1 1 d . A 1
O11 O -0.0707(3) 0.3303(3) 0.7303(3) 0.0478(12) Uani 1 1 d . A 1
O21 O 0.1221(3) 0.3145(3) 0.7078(3) 0.0486(12) Uani 1 1 d . A 1
C1 C 0.0783(5) 0.2055(5) 0.8974(4) 0.0375(16) Uani 1 1 d . A 1
C2 C 0.1095(5) 0.2200(5) 0.9644(4) 0.0403(16) Uani 1 1 d . A 1
H2 H 0.1025 0.2833 0.9680 0.048 Uiso 1 1 calc R A 1
C3 C 0.1508(5) 0.1399(5) 1.0258(4) 0.0393(16) Uani 1 1 d . A 1
C3A C 0.1605(4) 0.0416(5) 1.0236(4) 0.0326(15) Uani 1 1 d . A 1
C4 C 0.1996(5) -0.0414(5) 1.0872(4) 0.0399(16) Uani 1 1 d . A 1
C5 C 0.2057(5) -0.1368(5) 1.0839(4) 0.0459(17) Uani 1 1 d . A 1
H5 H 0.2306 -0.1912 1.1263 0.055 Uiso 1 1 calc R A 1
C6 C 0.1742(5) -0.1504(5) 1.0168(4) 0.0391(16) Uani 1 1 d . A 1
C6A C 0.1349(4) -0.0701(5) 0.9526(4) 0.0324(15) Uani 1 1 d . A 1
C7 C 0.1025(5) -0.0830(5) 0.8839(4) 0.0379(16) Uani 1 1 d . A 1
C8 C 0.0609(5) -0.0021(5) 0.8219(4) 0.0414(17) Uani 1 1 d . A 1
H8 H 0.0380 -0.0123 0.7778 0.050 Uiso 1 1 calc R A 1
C9 C 0.0534(5) 0.0928(5) 0.8255(4) 0.0365(15) Uani 1 1 d . A 1
C9A C 0.0862(4) 0.1088(4) 0.8927(4) 0.0317(14) Uani 1 1 d . A 1
C9B C 0.1273(4) 0.0276(4) 0.9557(4) 0.0314(15) Uani 1 1 d . A 1
C11 C -0.0667(5) 0.4225(5) 0.6722(4) 0.0400(16) Uani 1 1 d . A 1
C12 C -0.1605(5) 0.4776(5) 0.6523(4) 0.0430(17) Uani 1 1 d . A 1
H12 H -0.2249 0.4517 0.6802 0.052 Uiso 1 1 calc R A 1
C13 C -0.1553(5) 0.5706(5) 0.5909(4) 0.0414(16) Uani 1 1 d . A 1
C13A C -0.0608(5) 0.6125(5) 0.5463(4) 0.0364(16) Uani 1 1 d . A 1
C14 C -0.0566(5) 0.7075(5) 0.4810(4) 0.0438(17) Uani 1 1 d . A 1
C15 C 0.0372(6) 0.7438(5) 0.4353(4) 0.0487(18) Uani 1 1 d . A 1
H15 H 0.0383 0.8048 0.3913 0.058 Uiso 1 1 calc R A 1
C16 C 0.1293(6) 0.6887(5) 0.4554(4) 0.0467(18) Uani 1 1 d . A 1
C16A C 0.1312(5) 0.5943(5) 0.5204(4) 0.0387(16) Uani 1 1 d . A 1
C17 C 0.2235(5) 0.5362(5) 0.5421(4) 0.0417(17) Uani 1 1 d . A 1
C18 C 0.2218(5) 0.4428(5) 0.6041(4) 0.0448(17) Uani 1 1 d . A 1
H18 H 0.2836 0.4053 0.6162 0.054 Uiso 1 1 calc R A 1
C19 C 0.1252(5) 0.4049(5) 0.6489(4) 0.0403(16) Uani 1 1 d . A 1
C19A C 0.0311(5) 0.4614(5) 0.6286(4) 0.0360(15) Uani 1 1 d . A 1
C19B C 0.0338(5) 0.5570(5) 0.5656(4) 0.0360(15) Uani 1 1 d . A 1
B2 B 0.5243(5) 0.7563(5) 0.7629(4) 0.0319(17) Uani 1 1 d . B 1
C101 C 0.6541(4) 0.7601(4) 0.7480(3) 0.0271(14) Uani 1 1 d . B 1
C102 C 0.7051(4) 0.8502(4) 0.6992(3) 0.0280(14) Uani 1 1 d . B 1
H102 H 0.6651 0.9082 0.6767 0.034 Uiso 1 1 calc R B 1
C103 C 0.8139(5) 0.8553(5) 0.6836(4) 0.0326(16) Uani 1 1 d . B 1
C104 C 0.8762(5) 0.7701(5) 0.7159(4) 0.0366(16) Uani 1 1 d . B 1
H104 H 0.9492 0.7732 0.7041 0.044 Uiso 1 1 calc R B 1
C105 C 0.8280(4) 0.6814(4) 0.7655(4) 0.0300(14) Uani 1 1 d . B 1
C106 C 0.7186(4) 0.6757(4) 0.7817(3) 0.0295(14) Uani 1 1 d . B 1
H106 H 0.6876 0.6146 0.8155 0.035 Uiso 1 1 calc R B 1
C7A C 0.8721(13) 0.9503(9) 0.6313(7) 0.023(4) Uani 0.60(3) 1 d PDU B 1
F1A F 0.8089(15) 1.0278(16) 0.6130(14) 0.122(10) Uani 0.60(3) 1 d PD B 1
F2A F 0.9157(10) 0.9435(15) 0.5662(9) 0.069(5) Uani 0.60(3) 1 d PD B 1
F3A F 0.9488(11) 0.9742(14) 0.6656(11) 0.047(3) Uani 0.60(3) 1 d PD B 1
C7B C 0.853(2) 0.954(2) 0.6253(19) 0.10(2) Uani 0.40(3) 1 d PD B 2
F1B F 0.7976(18) 1.0361(18) 0.6169(14) 0.043(6) Uani 0.40(3) 1 d PD B 2
F2B F 0.873(4) 0.960(2) 0.5510(18) 0.151(15) Uani 0.40(3) 1 d PD B 2
F3B F 0.945(2) 0.977(3) 0.643(3) 0.130(14) Uani 0.40(3) 1 d PD B 2
C108 C 0.8945(5) 0.5920(5) 0.8058(4) 0.0470(18) Uani 1 1 d . . .
F4 F 0.9800(3) 0.5847(3) 0.7596(3) 0.0743(13) Uani 1 1 d . B .
F5 F 0.8437(3) 0.5029(3) 0.8254(3) 0.0648(12) Uani 1 1 d . B .
F6 F 0.9270(3) 0.5899(3) 0.8744(3) 0.0776(14) Uani 1 1 d . B .
C201 C 0.4770(4) 0.6416(4) 0.8033(4) 0.0299(14) Uani 1 1 d . . .
C202 C 0.5002(5) 0.5756(4) 0.7640(4) 0.0365(16) Uani 1 1 d . B .
H202 H 0.5516 0.5945 0.7211 0.044 Uiso 1 1 calc R . .
C203 C 0.4503(5) 0.4834(4) 0.7858(4) 0.0402(16) Uani 1 1 d . . .
C204 C 0.3763(5) 0.4501(5) 0.8521(4) 0.0477(18) Uani 1 1 d . B .
H204 H 0.3425 0.3878 0.8676 0.057 Uiso 1 1 calc R . .
C205 C 0.3553(5) 0.5130(5) 0.8935(4) 0.0394(16) Uani 1 1 d . . .
C206 C 0.4033(4) 0.6056(4) 0.8699(4) 0.0336(15) Uani 1 1 d . B .
H206 H 0.3863 0.6461 0.8993 0.040 Uiso 1 1 calc R . .
C207 C 0.4787(7) 0.4185(6) 0.7386(5) 0.055(2) Uani 1 1 d . B .
F7 F 0.4726(4) 0.4697(4) 0.6596(3) 0.0892(15) Uani 1 1 d . . .
F8 F 0.5756(4) 0.3838(4) 0.7462(3) 0.0944(17) Uani 1 1 d . . .
F9 F 0.4166(5) 0.3400(4) 0.7569(3) 0.110(2) Uani 1 1 d . . .
C208 C 0.2759(7) 0.4805(6) 0.9644(5) 0.060(2) Uani 1 1 d . B .
F10 F 0.1870(4) 0.5292(4) 0.9504(3) 0.1058(19) Uani 1 1 d . . .
F11 F 0.2570(4) 0.3831(3) 0.9958(3) 0.0975(18) Uani 1 1 d . . .
F12 F 0.3069(4) 0.5032(4) 1.0249(3) 0.0976(17) Uani 1 1 d . . .
C301 C 0.4906(4) 0.8267(4) 0.8163(4) 0.0287(14) Uani 1 1 d . . .
C302 C 0.5063(4) 0.7938(5) 0.8977(4) 0.0361(15) Uani 1 1 d . B .
H302 H 0.5375 0.7311 0.9225 0.043 Uiso 1 1 calc R . .
C303 C 0.4769(4) 0.8516(5) 0.9432(4) 0.0350(15) Uani 1 1 d . . .
C304 C 0.4326(5) 0.9453(5) 0.9087(4) 0.0429(17) Uani 1 1 d . B .
H304 H 0.4124 0.9839 0.9391 0.051 Uiso 1 1 calc R . .
C305 C 0.4189(5) 0.9812(4) 0.8271(4) 0.0364(16) Uani 1 1 d . . .
C306 C 0.4459(4) 0.9233(4) 0.7833(4) 0.0315(15) Uani 1 1 d . B .
H306 H 0.4342 0.9490 0.7291 0.038 Uiso 1 1 calc R . .
C307 C 0.4940(5) 0.8086(6) 1.0310(4) 0.0476(18) Uani 1 1 d . B .
F13 F 0.5978(3) 0.7980(4) 1.0431(3) 0.0750(13) Uani 1 1 d . . .
F14 F 0.4506(4) 0.7180(3) 1.0692(2) 0.0737(13) Uani 1 1 d . . .
F15 F 0.4550(3) 0.8665(3) 1.0696(2) 0.0673(12) Uani 1 1 d . . .
C308 C 0.3782(6) 1.0846(5) 0.7854(5) 0.053(2) Uani 1 1 d . B .
F16 F 0.4564(4) 1.1501(3) 0.7435(3) 0.0895(16) Uani 1 1 d . . .
F17 F 0.3095(4) 1.0894(3) 0.7323(3) 0.0925(16) Uani 1 1 d . . .
F18 F 0.3302(3) 1.1260(3) 0.8344(2) 0.0654(12) Uani 1 1 d . . .
C401 C 0.4664(4) 0.7997(4) 0.6781(4) 0.0285(14) Uani 1 1 d . . .
C402 C 0.3552(4) 0.8048(5) 0.6834(4) 0.0370(16) Uani 1 1 d . B .
H402 H 0.3190 0.7903 0.7334 0.044 Uiso 1 1 calc R . .
C403 C 0.2988(5) 0.8304(5) 0.6170(4) 0.0471(18) Uani 1 1 d . . .
C404 C 0.3493(5) 0.8537(5) 0.5407(4) 0.0453(17) Uani 1 1 d . B .
H404 H 0.3109 0.8718 0.4956 0.054 Uiso 1 1 calc R . .
C405 C 0.4577(4) 0.8488(4) 0.5344(4) 0.0327(15) Uani 1 1 d . . .
C406 C 0.5144(4) 0.8241(4) 0.6007(4) 0.0308(15) Uani 1 1 d . B .
H406 H 0.5879 0.8236 0.5938 0.037 Uiso 1 1 calc R . .
C47A C 0.1798(15) 0.8518(16) 0.6228(13) 0.084(8) Uani 0.60(3) 1 d PD B 1
F19A F 0.1257(18) 0.8217(16) 0.5760(11) 0.092(8) Uani 0.60(3) 1 d PD B 1
F20A F 0.1556(10) 0.9474(16) 0.609(2) 0.140(9) Uani 0.60(3) 1 d PD B 1
F21A F 0.1369(14) 0.798(3) 0.6952(9) 0.123(13) Uani 0.60(3) 1 d PD B 1
C47B C 0.185(2) 0.812(2) 0.6322(13) 0.081(12) Uani 0.40(3) 1 d PD B 2
F19B F 0.138(2) 0.848(3) 0.5634(14) 0.101(13) Uani 0.40(3) 1 d PD B 2
F20B F 0.143(2) 0.868(4) 0.671(2) 0.116(17) Uani 0.40(3) 1 d PD B 2
F21B F 0.1459(14) 0.720(2) 0.669(3) 0.167(16) Uani 0.40(3) 1 d PD B 2
C408 C 0.5141(5) 0.8682(5) 0.4543(4) 0.0446(17) Uani 1 1 d . B .
F22 F 0.4555(3) 0.9182(3) 0.3930(2) 0.0608(11) Uani 1 1 d . . .
F23 F 0.6035(3) 0.9220(3) 0.4413(2) 0.0614(11) Uani 1 1 d . . .
F24 F 0.5427(3) 0.7825(3) 0.4451(2) 0.0620(11) Uani 1 1 d . . .

loop_
_atom_site_aniso_label
_atom_site_aniso_U_11
_atom_site_aniso_U_22
_atom_site_aniso_U_33
_atom_site_aniso_U_23
_atom_site_aniso_U_13
_atom_site_aniso_U_12
Se1A 0.0626(5) 0.0512(5) 0.0415(5) -0.0212(4) -0.0150(4) -0.0062(4)
Se2A 0.0680(5) 0.0615(5) 0.0423(5) -0.0175(4) -0.0255(4) 0.0061(4)
Se3A 0.0774(5) 0.0428(4) 0.0544(5) -0.0271(4) -0.0040(4) 0.0032(4)
Se4A 0.0683(5) 0.0359(4) 0.0598(5) -0.0166(4) -0.0070(4) 0.0121(4)
Se5A 0.0480(4) 0.0639(6) 0.0752(6) -0.0058(5) 0.0043(4) -0.0074(4)
Se6A 0.0654(5) 0.0508(5) 0.0591(6) -0.0047(4) 0.0008(4) -0.0163(4)
Se7A 0.0746(5) 0.0438(5) 0.0656(6) -0.0120(4) -0.0165(4) 0.0220(4)
Se8A 0.0581(5) 0.0624(5) 0.0562(5) -0.0176(4) -0.0053(4) 0.0267(4)
B1 0.048(5) 0.049(5) 0.029(5) -0.002(4) -0.008(4) 0.007(4)
O1 0.061(3) 0.032(3) 0.034(3) -0.004(2) -0.010(2) 0.002(2)
O2 0.059(3) 0.035(3) 0.035(3) -0.003(2) -0.014(2) 0.001(2)
O11 0.048(3) 0.047(3) 0.035(3) 0.000(2) -0.005(2) 0.003(2)
O21 0.049(3) 0.038(3) 0.039(3) 0.007(2) -0.003(2) 0.010(2)
C1 0.037(4) 0.040(4) 0.031(4) -0.008(3) -0.003(3) -0.006(3)
C2 0.053(4) 0.028(4) 0.037(4) -0.008(3) -0.004(3) -0.006(3)
C3 0.035(4) 0.046(4) 0.037(4) -0.016(4) 0.000(3) -0.009(3)
C3A 0.028(3) 0.036(4) 0.033(4) -0.012(3) 0.000(3) -0.004(3)
C4 0.035(4) 0.048(4) 0.032(4) -0.010(3) -0.009(3) 0.004(3)
C5 0.042(4) 0.045(5) 0.043(5) -0.009(4) -0.012(3) 0.015(3)
C6 0.034(4) 0.032(4) 0.046(5) -0.009(3) -0.006(3) 0.007(3)
C6A 0.029(3) 0.038(4) 0.029(4) -0.012(3) 0.003(3) -0.009(3)
C7 0.037(4) 0.034(4) 0.043(4) -0.017(4) 0.003(3) -0.002(3)
C8 0.046(4) 0.046(4) 0.036(4) -0.019(4) -0.005(3) -0.011(3)
C9 0.044(4) 0.036(4) 0.024(4) -0.005(3) -0.002(3) -0.002(3)
C9A 0.032(3) 0.031(4) 0.031(4) -0.010(3) -0.003(3) 0.002(3)
C9B 0.030(3) 0.036(4) 0.029(4) -0.013(3) -0.002(3) 0.000(3)
C11 0.056(4) 0.029(4) 0.032(4) -0.007(3) -0.007(4) 0.004(3)
C12 0.049(4) 0.043(4) 0.033(4) -0.009(4) -0.004(3) 0.003(4)
C13 0.048(4) 0.044(4) 0.035(4) -0.020(4) -0.004(3) 0.009(3)
C13A 0.047(4) 0.032(4) 0.033(4) -0.015(3) -0.009(3) 0.005(3)
C14 0.055(4) 0.035(4) 0.045(5) -0.019(4) -0.008(4) 0.001(3)
C15 0.070(5) 0.029(4) 0.045(5) -0.011(4) -0.017(4) 0.006(4)
C16 0.063(5) 0.039(4) 0.037(4) -0.014(4) 0.001(4) -0.010(4)
C16A 0.049(4) 0.032(4) 0.034(4) -0.009(3) -0.010(3) 0.000(3)
C17 0.043(4) 0.041(4) 0.042(4) -0.015(4) -0.008(3) -0.004(3)
C18 0.039(4) 0.040(4) 0.050(5) -0.010(4) -0.007(4) 0.007(3)
C19 0.048(4) 0.041(4) 0.033(4) -0.013(4) -0.011(3) 0.004(4)
C19A 0.042(4) 0.038(4) 0.027(4) -0.012(3) -0.001(3) 0.007(3)
C19B 0.042(4) 0.030(4) 0.037(4) -0.012(3) -0.009(3) 0.004(3)
B2 0.032(4) 0.035(4) 0.029(4) -0.012(4) -0.001(3) 0.001(3)
C101 0.028(3) 0.032(4) 0.022(3) -0.011(3) -0.003(3) 0.000(3)
C102 0.027(3) 0.030(4) 0.026(4) -0.008(3) -0.006(3) 0.001(3)
C103 0.035(4) 0.026(4) 0.029(4) -0.002(3) 0.003(3) -0.008(3)
C104 0.025(3) 0.052(4) 0.036(4) -0.020(4) -0.001(3) 0.002(3)
C105 0.023(3) 0.035(4) 0.031(4) -0.010(3) -0.008(3) 0.005(3)
C106 0.036(4) 0.031(4) 0.023(4) -0.012(3) -0.001(3) 0.002(3)
C7A 0.012(7) 0.015(7) 0.027(8) 0.008(5) 0.000(6) -0.009(5)
F1A 0.052(12) 0.058(14) 0.18(2) 0.032(12) 0.016(11) -0.006(10)
F2A 0.076(7) 0.088(10) 0.034(8) -0.016(7) 0.030(5) -0.041(6)
F3A 0.037(6) 0.052(7) 0.048(6) -0.011(6) -0.022(4) -0.013(5)
C7B 0.012(16) 0.20(6) 0.13(4) -0.10(4) -0.032(19) 0.01(2)
F1B 0.025(10) 0.032(12) 0.061(12) -0.004(10) -0.016(8) 0.006(8)
F2B 0.34(4) 0.045(11) 0.052(13) -0.006(10) 0.03(2) -0.06(2)
F3B 0.090(18) 0.094(18) 0.14(3) 0.038(17) -0.034(16) -0.058(14)
C108 0.040(4) 0.053(5) 0.041(5) -0.010(4) -0.006(4) 0.012(4)
F4 0.046(2) 0.067(3) 0.092(4) -0.016(3) 0.016(2) 0.023(2)
F5 0.058(2) 0.039(2) 0.085(3) -0.010(2) -0.005(2) 0.012(2)
F6 0.089(3) 0.078(3) 0.072(3) -0.029(3) -0.051(3) 0.040(3)
C201 0.025(3) 0.034(4) 0.030(4) -0.011(3) -0.004(3) 0.003(3)
C202 0.040(4) 0.032(4) 0.036(4) -0.013(3) 0.006(3) -0.010(3)
C203 0.056(4) 0.025(4) 0.037(4) -0.009(3) -0.002(3) 0.000(3)
C204 0.055(4) 0.033(4) 0.047(5) -0.009(4) 0.009(4) -0.011(3)
C205 0.040(4) 0.037(4) 0.039(4) -0.014(3) 0.011(3) -0.002(3)
C206 0.034(3) 0.030(4) 0.035(4) -0.010(3) 0.001(3) 0.002(3)
C207 0.079(6) 0.044(5) 0.042(5) -0.018(4) 0.010(4) -0.015(4)
F7 0.143(4) 0.081(3) 0.053(3) -0.038(3) 0.002(3) -0.006(3)
F8 0.085(3) 0.105(4) 0.121(5) -0.078(4) 0.001(3) 0.032(3)
F9 0.165(5) 0.068(3) 0.116(5) -0.064(3) 0.051(4) -0.052(4)
C208 0.070(6) 0.041(5) 0.064(6) -0.020(4) 0.026(5) -0.017(4)
F10 0.062(3) 0.114(4) 0.104(4) -0.009(3) 0.041(3) 0.014(3)
F11 0.137(4) 0.050(3) 0.094(4) -0.026(3) 0.065(3) -0.036(3)
F12 0.139(4) 0.094(4) 0.054(3) -0.029(3) 0.042(3) -0.038(3)
C301 0.020(3) 0.035(4) 0.032(4) -0.013(3) 0.003(3) -0.006(3)
C302 0.025(3) 0.043(4) 0.040(4) -0.015(3) -0.004(3) 0.001(3)
C303 0.033(4) 0.040(4) 0.034(4) -0.017(3) 0.001(3) -0.004(3)
C304 0.041(4) 0.045(4) 0.048(5) -0.024(4) 0.004(3) -0.006(3)
C305 0.038(4) 0.031(4) 0.040(4) -0.015(3) 0.004(3) -0.003(3)
C306 0.032(3) 0.034(4) 0.025(4) -0.006(3) -0.002(3) -0.007(3)
C307 0.048(5) 0.058(5) 0.045(5) -0.028(4) -0.009(4) 0.004(4)
F13 0.057(3) 0.127(4) 0.056(3) -0.050(3) -0.021(2) 0.021(3)
F14 0.106(3) 0.067(3) 0.041(3) -0.010(2) -0.012(2) -0.011(3)
F15 0.082(3) 0.086(3) 0.045(3) -0.038(3) -0.007(2) 0.018(3)
C308 0.068(5) 0.044(5) 0.049(5) -0.022(4) 0.009(4) 0.002(4)
F16 0.122(4) 0.037(3) 0.092(4) -0.016(3) 0.044(3) -0.004(3)
F17 0.140(4) 0.063(3) 0.084(4) -0.035(3) -0.049(3) 0.048(3)
F18 0.083(3) 0.050(3) 0.060(3) -0.021(2) 0.009(2) 0.021(2)
C401 0.023(3) 0.028(3) 0.035(4) -0.013(3) 0.000(3) -0.003(3)
C402 0.032(4) 0.049(4) 0.028(4) -0.014(3) 0.009(3) -0.008(3)
C403 0.028(4) 0.074(5) 0.037(5) -0.019(4) -0.001(3) -0.005(4)
C404 0.039(4) 0.054(5) 0.037(5) -0.009(4) -0.012(3) -0.005(3)
C405 0.029(4) 0.032(4) 0.035(4) -0.011(3) -0.001(3) -0.001(3)
C406 0.024(3) 0.036(4) 0.035(4) -0.017(3) -0.002(3) 0.001(3)
C47A 0.025(14) 0.14(2) 0.052(19) -0.003(16) -0.006(14) 0.028(13)
F19A 0.042(9) 0.171(16) 0.087(14) -0.076(14) 0.012(7) -0.044(8)
F20A 0.043(6) 0.149(15) 0.25(3) -0.100(17) -0.011(10) 0.040(8)
F21A 0.027(6) 0.26(3) 0.042(8) -0.013(13) -0.003(5) -0.026(16)
C47B 0.04(2) 0.17(3) 0.02(2) -0.03(2) -0.008(16) 0.01(2)
F19B 0.012(9) 0.18(2) 0.055(13) 0.023(12) -0.024(9) 0.000(12)
F20B 0.024(11) 0.22(5) 0.12(3) -0.08(3) 0.017(16) 0.01(2)
F21B 0.040(9) 0.14(2) 0.23(3) 0.04(2) -0.007(13) -0.049(11)
C408 0.045(4) 0.056(5) 0.034(4) -0.018(4) -0.008(4) 0.010(4)
F22 0.055(2) 0.079(3) 0.035(2) -0.006(2) -0.003(2) 0.014(2)
F23 0.051(2) 0.081(3) 0.046(3) -0.020(2) 0.014(2) -0.027(2)
F24 0.075(3) 0.060(3) 0.050(3) -0.024(2) 0.014(2) 0.008(2)

loop_
_atom_type_symbol
_atom_type_description
_atom_type_scat_dispersion_real
_atom_type_scat_dispersion_imag
_atom_type_scat_source
C C 0.0033 0.0016 'International Tables Vol C Tables 4.2.6.8 and 6.1.1.4'
H H 0.0000 0.0000 'International Tables Vol C Tables 4.2.6.8 and 6.1.1.4'
B B 0.0013 0.0007 'International Tables Vol C Tables 4.2.6.8 and 6.1.1.4'
O O 0.0106 0.0060 'International Tables Vol C Tables 4.2.6.8 and 6.1.1.4'
F F 0.0171 0.0103 'International Tables Vol C Tables 4.2.6.8 and 6.1.1.4'
Se Se -0.0929 2.2259 'International Tables Vol C Tables 4.2.6.8 and 6.1.1.4'

loop_
_geom_angle_atom_site_label_1
_geom_angle_atom_site_label_2
_geom_angle_atom_site_label_3
_geom_angle
C3 Se1A Se2A 92.4(2)
C4 Se2A Se1A 92.1(2)
C7 Se3A Se4A 92.0(2)
C6 Se4A Se3A 92.0(2)
C17 Se5A Se6A 92.7(2)
C16 Se6A Se5A 92.0(2)
C14 Se7A Se8A 91.7(2)
C13 Se8A Se7A 92.5(2)
O2 B1 O21 107.8(6)
O2 B1 O11 107.8(6)
O21 B1 O11 113.6(6)
O2 B1 O1 113.7(6)
O21 B1 O1 107.8(6)
O11 B1 O1 106.3(6)
C1 O1 B1 120.0(5)
C9 O2 B1 120.0(5)
C11 O11 B1 121.9(5)
C19 O21 B1 122.6(5)
O1 C1 C2 119.7(6)
O1 C1 C9A 119.9(5)
C2 C1 C9A 120.3(6)
C3 C2 C1 119.7(6)
C2 C3 C3A 122.0(6)
C2 C3 Se1A 122.0(5)
C3A C3 Se1A 116.0(5)
C9B C3A C4 119.9(5)
C9B C3A C3 117.7(6)
C4 C3A C3 122.4(6)
C5 C4 C3A 120.8(6)
C5 C4 Se2A 122.1(5)
C3A C4 Se2A 117.0(5)
C4 C5 C6 119.3(6)
C5 C6 C6A 121.6(6)
C5 C6 Se4A 121.5(5)
C6A C6 Se4A 116.9(5)
C6 C6A C7 122.2(6)
C6 C6A C9B 119.6(5)
C7 C6A C9B 118.3(6)
C8 C7 C6A 120.8(6)
C8 C7 Se3A 122.2(5)
C6A C7 Se3A 117.0(5)
C9 C8 C7 120.6(6)
O2 C9 C8 120.3(6)
O2 C9 C9A 119.5(5)
C8 C9 C9A 120.2(6)
C9B C9A C9 119.6(5)
C9B C9A C1 119.6(5)
C9 C9A C1 120.8(6)
C9A C9B C3A 120.6(5)
C9A C9B C6A 120.6(5)
C3A C9B C6A 118.8(6)
O11 C11 C12 119.3(6)
O11 C11 C19A 119.9(6)
C12 C11 C19A 120.7(6)
C13 C12 C11 118.5(6)
C12 C13 C13A 123.0(6)
C12 C13 Se8A 121.1(5)
C13A C13 Se8A 115.9(5)
C13 C13A C19B 118.7(6)
C13 C13A C14 122.6(6)
C19B C13A C14 118.7(6)
C15 C14 C13A 121.0(6)
C15 C14 Se7A 121.6(5)
C13A C14 Se7A 117.3(5)
C14 C15 C16 119.5(6)
C15 C16 C16A 122.4(6)
C15 C16 Se6A 121.9(5)
C16A C16 Se6A 115.6(5)
C17 C16A C16 123.7(6)
C17 C16A C19B 118.9(6)
C16 C16A C19B 117.4(6)
C18 C17 C16A 122.2(6)
C18 C17 Se5A 121.8(5)
C16A C17 Se5A 115.9(5)
C17 C18 C19 119.2(6)
O21 C19 C18 119.9(6)
O21 C19 C19A 120.2(6)
C18 C19 C19A 119.9(6)
C19B C19A C19 120.4(6)
C19B C19A C11 119.4(6)
C19 C19A C11 120.2(6)
C19A C19B C13A 119.7(6)
C19A C19B C16A 119.3(6)
C13A C19B C16A 121.0(6)
C201 B2 C101 113.2(5)
C201 B2 C401 101.2(5)
C101 B2 C401 112.1(5)
C201 B2 C301 113.3(5)
C101 B2 C301 107.2(5)
C401 B2 C301 109.8(5)
C102 C101 C106 116.7(5)
C102 C101 B2 120.1(5)
C106 C101 B2 123.2(5)
C103 C102 C101 121.6(5)
C102 C103 C104 120.8(6)
C102 C103 C7A 123.4(8)
C104 C103 C7A 115.8(8)
C105 C104 C103 118.6(5)
C104 C105 C106 120.9(5)
C104 C105 C108 119.1(5)
C106 C105 C108 119.9(6)
C105 C106 C101 121.4(5)
F2A C7A F1A 109.4(14)
F2A C7A F3A 105.8(12)
F1A C7A F3A 104.7(12)
F2A C7A C103 112.0(11)
F1A C7A C103 110.8(15)
F3A C7A C103 113.8(13)
F3B C7B F2B 103(2)
F3B C7B F1B 102(2)
F2B C7B F1B 103(2)
F6 C108 F4 107.9(6)
F6 C108 F5 104.7(6)
F4 C108 F5 103.9(5)
F6 C108 C105 113.2(6)
F4 C108 C105 113.0(6)
F5 C108 C105 113.4(5)
C202 C201 C206 115.4(5)
C202 C201 B2 118.5(5)
C206 C201 B2 125.7(5)
C203 C202 C201 122.7(6)
C202 C203 C204 120.5(6)
C202 C203 C207 118.9(6)
C204 C203 C207 120.6(6)
C205 C204 C203 117.4(6)
C206 C205 C204 121.6(6)
C206 C205 C208 119.3(6)
C204 C205 C208 119.1(6)
C205 C206 C201 122.3(5)
F9 C207 F8 106.5(7)
F9 C207 F7 105.1(6)
F8 C207 F7 105.4(6)
F9 C207 C203 113.8(6)
F8 C207 C203 113.4(6)
F7 C207 C203 111.9(6)
F10 C208 F11 109.5(7)
F10 C208 F12 101.5(6)
F11 C208 F12 104.8(7)
F10 C208 C205 113.2(7)
F11 C208 C205 114.5(6)
F12 C208 C205 112.2(6)
C302 C301 C306 115.0(5)
C302 C301 B2 121.9(5)
C306 C301 B2 123.1(5)
C303 C302 C301 122.3(6)
C304 C303 C302 120.8(6)
C304 C303 C307 120.7(6)
C302 C303 C307 118.5(6)
C303 C304 C305 118.1(6)
C306 C305 C304 120.7(6)
C306 C305 C308 118.7(6)
C304 C305 C308 120.6(6)
C305 C306 C301 123.1(6)
F14 C307 F15 106.3(6)
F14 C307 F13 106.4(6)
F15 C307 F13 106.2(5)
F14 C307 C303 113.0(5)
F15 C307 C303 113.2(6)
F13 C307 C303 111.3(6)
F17 C308 F18 106.2(6)
F17 C308 F16 105.4(7)
F18 C308 F16 105.0(5)
F17 C308 C305 113.3(6)
F18 C308 C305 114.2(6)
F16 C308 C305 112.0(6)
C406 C401 C402 115.3(5)
C406 C401 B2 127.3(5)
C402 C401 B2 117.2(5)
C403 C402 C401 121.8(5)
C402 C403 C404 121.3(6)
C402 C403 C47B 116.1(10)
C404 C403 C47B 121.5(11)
C402 C403 C47A 120.3(9)
C404 C403 C47A 117.5(10)
C47B C403 C47A 20.1(11)
C405 C404 C403 117.6(6)
C404 C405 C406 121.2(6)
C404 C405 C408 119.0(6)
C406 C405 C408 119.8(5)
C405 C406 C401 122.7(5)
F21A C47A F19A 102.8(16)
F21A C47A F20A 106.1(16)
F19A C47A F20A 108.4(16)
F21A C47A C403 110.4(16)
F19A C47A C403 113.5(16)
F20A C47A C403 114.7(14)
F21B C47B F20B 107(2)
F21B C47B F19B 104.1(19)
F20B C47B F19B 103(2)
F21B C47B C403 121(2)
F20B C47B C403 110(2)
F19B C47B C403 110(2)
F24 C408 F22 105.8(5)
F24 C408 F23 105.6(5)
F22 C408 F23 106.1(5)
F24 C408 C405 111.8(6)
F22 C408 C405 113.4(5)
F23 C408 C405 113.4(5)

loop_
_geom_bond_atom_site_label_1
_geom_bond_atom_site_label_2
_geom_bond_distance
Se1A C3 1.890(6)
Se1A Se2A 2.3344(11)
Se2A C4 1.875(6)
Se3A C7 1.873(6)
Se3A Se4A 2.3352(11)
Se4A C6 1.881(6)
Se5A C17 1.878(6)
Se5A Se6A 2.3360(12)
Se6A C16 1.896(7)
Se7A C14 1.866(7)
Se7A Se8A 2.3382(12)
Se8A C13 1.890(6)
B1 O2 1.459(9)
B1 O21 1.469(9)
B1 O11 1.474(9)
B1 O1 1.482(9)
O1 C1 1.324(7)
O2 C9 1.341(7)
O11 C11 1.337(7)
O21 C19 1.325(7)
C1 C2 1.391(8)
C1 C9A 1.414(8)
C2 C3 1.383(9)
C3 C3A 1.420(8)
C3A C9B 1.412(8)
C3A C4 1.415(8)
C4 C5 1.383(9)
C5 C6 1.388(9)
C6 C6A 1.402(8)
C6A C7 1.413(8)
C6A C9B 1.416(8)
C7 C8 1.396(9)
C8 C9 1.379(8)
C9 C9A 1.411(8)
C9A C9B 1.406(8)
C11 C12 1.402(8)
C11 C19A 1.418(8)
C12 C13 1.369(9)
C13 C13A 1.400(9)
C13A C19B 1.412(8)
C13A C14 1.420(9)
C14 C15 1.383(9)
C15 C16 1.385(9)
C16 C16A 1.414(9)
C16A C17 1.408(8)
C16A C19B 1.419(8)
C17 C18 1.378(9)
C18 C19 1.410(8)
C19 C19A 1.415(8)
C19A C19B 1.407(8)
B2 C201 1.628(9)
B2 C101 1.643(8)
B2 C401 1.645(9)
B2 C301 1.661(9)
C101 C102 1.394(7)
C101 C106 1.400(8)
C102 C103 1.383(8)
C103 C104 1.389(8)
C103 C7A 1.499(14)
C104 C105 1.369(8)
C105 C106 1.392(7)
C105 C108 1.486(9)
C7A F2A 1.293(11)
C7A F1A 1.301(12)
C7A F3A 1.311(12)
C7B F3B 1.310(15)
C7B F2B 1.314(16)
C7B F1B 1.316(16)
C108 F6 1.325(8)
C108 F4 1.339(7)
C108 F5 1.351(7)
C201 C202 1.389(8)
C201 C206 1.400(8)
C202 C203 1.378(8)
C203 C204 1.396(9)
C203 C207 1.497(9)
C204 C205 1.376(8)
C205 C206 1.369(8)
C205 C208 1.495(9)
C207 F9 1.308(7)
C207 F8 1.309(8)
C207 F7 1.342(8)
C208 F10 1.299(9)
C208 F11 1.307(8)
C208 F12 1.340(9)
C301 C302 1.393(8)
C301 C306 1.403(8)
C302 C303 1.392(8)
C303 C304 1.370(9)
C303 C307 1.500(9)
C304 C305 1.390(9)
C305 C306 1.362(8)
C305 C308 1.479(9)
C307 F14 1.324(8)
C307 F15 1.330(7)
C307 F13 1.345(7)
C308 F17 1.328(8)
C308 F18 1.337(7)
C308 F16 1.349(8)
C401 C406 1.396(8)
C401 C402 1.405(8)
C402 C403 1.370(8)
C403 C404 1.393(9)
C403 C47B 1.46(3)
C403 C47A 1.53(2)
C404 C405 1.370(8)
C405 C406 1.371(8)
C405 C408 1.490(9)
C47A F21A 1.320(14)
C47A F19A 1.324(14)
C47A F20A 1.324(15)
C47B F21B 1.321(15)
C47B F20B 1.322(15)
C47B F19B 1.333(15)
C408 F24 1.330(7)
C408 F22 1.338(7)
C408 F23 1.340(7)
